data_4319189
_publ_author_name 'Andrea Erxleben'
_publ_contact_author_address
; Universitaet Dortmund
  Fachbereich Chemie, ACIII
  Otto-Hahn-Str. 6
  D-44221 Dortmund
  Germany
;
_publ_contact_author_email AERX@platon.chemie.uni-dortmund.de
_publ_contact_author_fax +49(0)231-7553797
_publ_contact_author_name 'Dr. Andrea Erxleben'
_publ_contact_author_phone +49(0)231-7553845
_publ_section_title
;
 Synthesis and Structure of a Helical Coordination Polymer:
 {[Zn2(bdaip)(\m-OH)(OH)]NO3.2H2O}\\infty (Hbdaip =
 2,6-Bis{N-[2-(dimethylamino)ethyl]- iminomethyl}-4-methylphenol)
;
_journal_name_full 'Inorganic Chemistry'
_journal_page_first 412
_journal_page_last 414
_journal_paper_doi 10.1021/ic000929k
_journal_volume 40
_journal_year 2001
_chemical_formula_analytical {[Zn2(C17H27N4O)(OH)(OH)]NO3x2H2O}n
_chemical_formula_sum 'C17 H33 N5 O8 Zn2'
_chemical_formula_weight 566.22
_chemical_name_systematic
; 
 ? 
;
_space_group_IT_number 169
_symmetry_cell_setting hexagonal
_symmetry_space_group_name_Hall 'P 61'
_symmetry_space_group_name_H-M 'P 61'
_atom_sites_solution_hydrogens geom
_atom_sites_solution_primary Patterson
_atom_sites_solution_secondary difmap
_audit_creation_method SHELXL
_cell_angle_alpha 90.00
_cell_angle_beta 90.00
_cell_angle_gamma 120.00
_cell_formula_units_Z 6
_cell_length_a 11.3400(10)
_cell_length_b 11.3400(10)
_cell_length_c 32.9840(10)
_cell_measurement_reflns_used 12006
_cell_measurement_temperature 293(2)
_cell_measurement_theta_max 24.98
_cell_measurement_theta_min 3.23
_cell_volume 3673.3(5)
_computing_cell_refinement 'Denzo, Scalepack (Z. Otwinowski, W. Minor, 1997)'
_computing_data_collection 'KappaCCD (Nonius BV, The Netherlands)'
_computing_data_reduction 'Denzo, Scalepack (Z. Otwinowski, W. Minor, 1997)'
_computing_molecular_graphics 'Siemens SHELXTL PLUS'
_computing_publication_material SHELXL-93
_computing_structure_refinement 'SHELXL-93 (Sheldrick, 1993)'
_computing_structure_solution 'Siemens SHELXTL Ver. 5.01, (Sheldrick, 1993)'
_diffrn_ambient_temperature 293(2)
_diffrn_measurement_device 'Nonius KappaCCD'
_diffrn_measurement_method 'profile fitted'
_diffrn_radiation_monochromator graphite
_diffrn_radiation_source 'fine-focus sealed tube'
_diffrn_radiation_type MoK\a
_diffrn_radiation_wavelength 0.71069
_diffrn_reflns_av_R_equivalents 0.0484
_diffrn_reflns_av_sigmaI/netI 0.0609
_diffrn_reflns_limit_h_max 13
_diffrn_reflns_limit_h_min 0
_diffrn_reflns_limit_k_max 11
_diffrn_reflns_limit_k_min -13
_diffrn_reflns_limit_l_max 33
_diffrn_reflns_limit_l_min -34
_diffrn_reflns_number 12006
_diffrn_reflns_theta_max 24.98
_diffrn_reflns_theta_min 3.23
_exptl_absorpt_coefficient_mu 2.008
_exptl_absorpt_correction_T_max 0.8893
_exptl_absorpt_correction_T_min 0.6452
_exptl_absorpt_correction_type Scalepack
_exptl_crystal_colour yellow
_exptl_crystal_density_diffrn 1.536
_exptl_crystal_description needle
_exptl_crystal_F_000 1764
_exptl_crystal_size_max 0.24
_exptl_crystal_size_mid 0.15
_exptl_crystal_size_min 0.06
_refine_diff_density_max 0.759
_refine_diff_density_min -0.499
_refine_diff_density_rms 0.109
_refine_ls_abs_structure_details 'Flack H D (1983), Acta Cryst. A39, 876-881'
_refine_ls_abs_structure_Flack 0.50(3)
_refine_ls_extinction_method none
_refine_ls_goodness_of_fit_all 1.035
_refine_ls_goodness_of_fit_obs 1.117
_refine_ls_hydrogen_treatment 'fixed isotropic U value'
_refine_ls_matrix_type full
_refine_ls_number_parameters 252
_refine_ls_number_reflns 4068
_refine_ls_number_restraints 7
_refine_ls_restrained_S_all 1.140
_refine_ls_restrained_S_obs 1.121
_refine_ls_R_factor_all 0.0775
_refine_ls_R_factor_obs 0.0539
_refine_ls_shift/esd_max 0.001
_refine_ls_shift/esd_mean 0.000
_refine_ls_structure_factor_coef Fsqd
_refine_ls_weighting_details 'w=1/[\s^2^(Fo^2^)+(0.0984P)^2^+0.0000P] where P=(Fo^2^+2Fc^2^)/3'
_refine_ls_weighting_scheme calc
_refine_ls_wR_factor_all 0.1625
_refine_ls_wR_factor_obs 0.1403
_reflns_number_observed 3188
_reflns_number_total 4074
_reflns_observed_criterion >2sigma(I)
_cod_data_source_file ic000929k.cif
_cod_data_source_block 1
_cod_depositor_comments
;
The following automatic conversions were performed:

'_refine_ls_weighting_scheme' value 'calc
w=1/[\s^2^(Fo^2^)+(0.0984P)^2^+0.0000P] where P=(Fo^2^+2Fc^2^)/3' was
changed to 'calc'. New tag '_refine_ls_weighting_details' was
created. The value of the new tag was set to
'w=1/[\s^2^(Fo^2^)+(0.0984P)^2^+0.0000P] where P=(Fo^2^+2Fc^2^)/3'.

Automatic conversion script
Id: cif_fix_values 3143 2015-03-26 13:38:13Z robertas 

The following automatic conversions were performed:
data name '_publ_contact_author_mail' replaced with
'_publ_contact_author_email' as specified in the replacement file
'/home/antanas/src/cod-tools/trunk/data/replacement-values/replacement_tags.lst'.

Automatic conversion script
Id: cif_correct_tags 4998 2017-03-02 13:24:31Z antanas 
;
_cod_database_code 4319189

loop_
_symmetry_equiv_pos_as_xyz
'x, y, z'
'-y, x-y, z+1/3'
'-x+y, -x, z+2/3'
'-x, -y, z+1/2'
'y, -x+y, z+5/6'
'x-y, x, z+1/6'

loop_
_atom_site_aniso_label
_atom_site_aniso_U_11
_atom_site_aniso_U_22
_atom_site_aniso_U_33
_atom_site_aniso_U_23
_atom_site_aniso_U_13
_atom_site_aniso_U_12
Zn1 0.0488(5) 0.0482(5) 0.0356(4) 0.0002(4) 0.0009(4) 0.0282(5)
Zn2 0.0506(6) 0.0441(5) 0.0352(4) 0.0006(4) -0.0014(4) 0.0181(5)
C1 0.039(5) 0.040(4) 0.052(4) -0.002(3) 0.002(3) 0.016(4)
C2 0.050(5) 0.064(5) 0.036(4) -0.004(3) 0.004(3) 0.029(4)
C3 0.066(6) 0.054(5) 0.052(5) -0.015(4) 0.009(4) 0.022(5)
C4 0.043(5) 0.048(5) 0.065(6) -0.012(4) 0.001(4) 0.016(4)
C5 0.058(6) 0.066(6) 0.037(4) -0.016(4) -0.001(4) 0.029(5)
C6 0.051(5) 0.064(5) 0.031(4) -0.010(3) -0.005(3) 0.029(5)
C7 0.069(7) 0.064(7) 0.077(7) -0.016(5) -0.005(5) 0.019(5)
C8 0.062(6) 0.035(4) 0.040(4) 0.002(3) 0.005(4) 0.018(4)
C9 0.071(7) 0.065(7) 0.106(8) 0.029(6) 0.003(6) 0.039(6)
C12 0.126(12) 0.164(14) 0.111(10) 0.035(9) 0.033(8) 0.127(12)
C13 0.068(6) 0.072(6) 0.033(4) -0.010(4) -0.011(4) 0.044(5)
C14 0.080(7) 0.069(6) 0.066(6) 0.016(5) -0.001(5) 0.045(6)
C15 0.080(7) 0.066(6) 0.040(5) 0.010(4) -0.001(4) 0.018(5)
C16 0.085(8) 0.082(7) 0.066(7) -0.013(5) -0.022(6) 0.025(6)
C17 0.082(9) 0.138(13) 0.091(9) 0.032(8) 0.023(7) 0.033(9)
N1 0.064(5) 0.056(5) 0.053(4) 0.000(3) -0.003(3) 0.035(4)
N2 0.053(5) 0.083(6) 0.062(5) 0.007(4) -0.004(3) 0.042(4)
N3 0.058(5) 0.045(4) 0.047(4) 0.004(3) -0.002(3) 0.028(4)
N4 0.053(4) 0.051(4) 0.057(4) 0.002(3) 0.000(3) 0.016(4)
O1 0.046(4) 0.052(4) 0.053(3) 0.015(3) 0.000(2) 0.016(3)
O2 0.057(4) 0.059(4) 0.043(3) 0.000(2) -0.005(3) 0.024(3)
O3 0.063(4) 0.054(3) 0.052(3) -0.011(2) -0.002(3) 0.031(3)

loop_
_atom_site_label
_atom_site_type_symbol
_atom_site_fract_x
_atom_site_fract_y
_atom_site_fract_z
_atom_site_U_iso_or_equiv
_atom_site_thermal_displace_type
_atom_site_occupancy
_atom_site_calc_flag
_atom_site_refinement_flags
_atom_site_disorder_group
Zn1 Zn 0.19938(9) 0.00137(9) 0.65821(2) 0.0424(2) Uani 1 d . .
Zn2 Zn 0.16794(9) 0.07264(9) 0.56763(2) 0.0458(3) Uani 1 d . .
C1 C -0.0841(8) -0.1022(8) 0.6193(2) 0.045(2) Uani 1 d . .
C2 C -0.1488(9) -0.2189(9) 0.6454(2) 0.050(2) Uani 1 d . .
C3 C -0.2910(10) -0.2920(10) 0.6469(3) 0.061(2) Uani 1 d . .
H3 H -0.3319(10) -0.3695(10) 0.6630(3) 0.080 Uiso 1 calc R .
C4 C -0.3751(9) -0.2579(9) 0.6262(3) 0.055(2) Uani 1 d . .
C5 C -0.3087(9) -0.1405(9) 0.6018(2) 0.055(2) Uani 1 d . .
H5 H -0.3612(9) -0.1120(9) 0.5879(2) 0.080 Uiso 1 calc R .
C6 C -0.1690(9) -0.0661(9) 0.5977(2) 0.049(2) Uani 1 d . .
C7 C -0.5273(11) -0.3386(11) 0.6296(3) 0.076(3) Uani 1 d . .
H7A H -0.5666(11) -0.2979(11) 0.6128(3) 0.080 Uiso 1 calc R .
H7B H -0.5536(11) -0.3394(11) 0.6573(3) 0.080 Uiso 1 calc R .
H7C H -0.5590(11) -0.4303(11) 0.6207(3) 0.080 Uiso 1 calc R .
C8 C -0.0724(9) -0.2639(8) 0.6683(2) 0.048(2) Uani 1 d . .
H8 H -0.1198(9) -0.3507(8) 0.6795(2) 0.080 Uiso 1 calc R .
C9 C 0.1134(11) -0.2640(11) 0.7016(4) 0.079(3) Uani 1 d . .
H9A H 0.1068(11) -0.2459(11) 0.7300(4) 0.080 Uiso 1 calc R .
H9B H 0.0650(11) -0.3618(11) 0.6974(4) 0.080 Uiso 1 calc R .
C10 C 0.2538(16) -0.2050(16) 0.6895(5) 0.115(5) Uiso 1 d . .
H10A H 0.2565(16) -0.2335(16) 0.6619(5) 0.080 Uiso 1 calc R .
H10B H 0.2971(16) -0.2416(16) 0.7067(5) 0.080 Uiso 1 calc R .
C11 C 0.3751(17) 0.0064(17) 0.7273(5) 0.115(4) Uiso 1 d . .
H11A H 0.2972(17) -0.0078(17) 0.7426(5) 0.080 Uiso 1 calc R .
H11B H 0.4355(17) 0.1023(17) 0.7235(5) 0.080 Uiso 1 calc R .
H11C H 0.4218(17) -0.0319(17) 0.7416(5) 0.080 Uiso 1 calc R .
C12 C 0.4514(16) -0.0328(18) 0.6680(4) 0.109(5) Uani 1 d . .
H12A H 0.4217(16) -0.0763(18) 0.6420(4) 0.080 Uiso 1 calc R .
H12B H 0.4981(16) -0.0712(18) 0.6822(4) 0.080 Uiso 1 calc R .
H12C H 0.5119(16) 0.0630(18) 0.6641(4) 0.080 Uiso 1 calc R .
C13 C -0.1082(10) 0.0565(10) 0.5713(3) 0.054(2) Uani 1 d . .
H13 H -0.1660(10) 0.0874(10) 0.5625(3) 0.080 Uiso 1 calc R .
C14 C 0.0588(11) 0.2406(11) 0.5328(3) 0.068(3) Uani 1 d . .
H14A H 0.0823(11) 0.3211(11) 0.5488(3) 0.080 Uiso 1 calc R .
H14B H -0.0160(11) 0.2245(11) 0.5150(3) 0.080 Uiso 1 calc R .
C15 C 0.1778(11) 0.2637(11) 0.5082(3) 0.070(3) Uani 1 d . .
H15A H 0.1489(11) 0.1936(11) 0.4875(3) 0.080 Uiso 1 calc R .
H15B H 0.2160(11) 0.3511(11) 0.4946(3) 0.080 Uiso 1 calc R .
C16 C 0.3488(13) 0.3825(11) 0.5611(3) 0.085(3) Uani 1 d . .
H16A H 0.4161(13) 0.3774(11) 0.5774(3) 0.080 Uiso 1 calc R .
H16B H 0.2815(13) 0.3842(11) 0.5784(3) 0.080 Uiso 1 calc R .
H16C H 0.3916(13) 0.4640(11) 0.5451(3) 0.080 Uiso 1 calc R .
C17 C 0.3835(15) 0.2657(18) 0.5053(4) 0.114(5) Uani 1 d . .
H17A H 0.4557(15) 0.2643(18) 0.5201(4) 0.080 Uiso 1 calc R .
H17B H 0.4200(15) 0.3477(18) 0.4895(4) 0.080 Uiso 1 calc R .
H17C H 0.3412(15) 0.1882(18) 0.4876(4) 0.080 Uiso 1 calc R .
N1 N 0.0542(8) -0.1961(8) 0.6747(2) 0.055(2) Uani 1 d . .
N2 N 0.3348(8) -0.0536(9) 0.6913(2) 0.062(2) Uani 1 d . .
N3 N 0.0167(8) 0.1242(7) 0.5594(2) 0.049(2) Uani 1 d . .
N4 N 0.2819(8) 0.2610(8) 0.5339(2) 0.058(2) Uani 1 d . .
N5 N -0.3539(18) -0.6359(16) 0.6588(5) 0.139(5) Uiso 1 d D .
O1 O 0.0459(6) -0.0323(6) 0.6164(2) 0.0542(15) Uani 1 d . .
O2 O 0.3080(6) 0.0870(7) 0.6079(2) 0.0557(15) Uani 1 d . .
O3 O 0.2056(6) 0.1429(7) 0.6932(2) 0.0553(14) Uani 1 d . .
O4 O -0.3357(15) -0.5954(16) 0.6950(5) 0.170(5) Uiso 1 d D .
O5 O -0.2504(19) -0.6290(19) 0.6424(5) 0.204(7) Uiso 1 d D .
O6 O -0.4675(19) -0.6677(18) 0.6470(6) 0.195(6) Uiso 1 d D .
O1W O -0.2904(14) 0.2114(15) 0.5740(5) 0.163(5) Uiso 1 d . .
O2W O -0.5414(15) -0.0027(16) 0.5594(5) 0.170(5) Uiso 1 d . .

loop_
_atom_type_symbol
_atom_type_description
_atom_type_scat_dispersion_real
_atom_type_scat_dispersion_imag
_atom_type_scat_source
C C 0.0033 0.0016 'International Tables Vol C Tables 4.2.6.8 and 6.1.1.4'
H H 0.0000 0.0000 'International Tables Vol C Tables 4.2.6.8 and 6.1.1.4'
N N 0.0061 0.0033 'International Tables Vol C Tables 4.2.6.8 and 6.1.1.4'
O O 0.0106 0.0060 'International Tables Vol C Tables 4.2.6.8 and 6.1.1.4'
Zn Zn 0.2839 1.4301 'International Tables Vol C Tables 4.2.6.8 and 6.1.1.4'

loop_
_geom_angle_atom_site_label_1
_geom_angle_atom_site_label_2
_geom_angle_atom_site_label_3
_geom_angle
_geom_angle_site_symmetry_1
_geom_angle_site_symmetry_3
_geom_angle_publ_flag
O3 Zn1 O2 109.3(3) . . ?
O3 Zn1 N1 114.5(3) . . ?
O2 Zn1 N1 134.6(3) . . ?
O3 Zn1 O1 102.9(3) . . ?
O2 Zn1 O1 78.3(2) . . ?
N1 Zn1 O1 80.7(3) . . ?
O3 Zn1 N2 101.3(3) . . ?
O2 Zn1 N2 101.5(3) . . ?
N1 Zn1 N2 81.6(3) . . ?
O1 Zn1 N2 154.3(3) . . ?
O3 Zn2 O2 108.6(2) 5_554 . ?
O3 Zn2 O1 107.1(3) 5_554 . ?
O2 Zn2 O1 78.9(2) . . ?
O3 Zn2 N3 108.2(3) 5_554 . ?
O2 Zn2 N3 142.0(2) . . ?
O1 Zn2 N3 81.6(2) . . ?
O3 Zn2 N4 101.4(3) 5_554 . ?
O2 Zn2 N4 101.6(3) . . ?
O1 Zn2 N4 149.7(3) . . ?
N3 Zn2 N4 80.0(3) . . ?
O1 C1 C6 121.6(7) . . ?
O1 C1 C2 121.0(7) . . ?
C6 C1 C2 117.4(7) . . ?
C3 C2 C8 119.9(8) . . ?
C3 C2 C1 118.3(8) . . ?
C8 C2 C1 121.8(8) . . ?
C4 C3 C2 124.9(9) . . ?
C3 C4 C5 115.5(8) . . ?
C3 C4 C7 122.7(9) . . ?
C5 C4 C7 121.9(9) . . ?
C6 C5 C4 122.8(9) . . ?
C5 C6 C1 121.0(8) . . ?
C5 C6 C13 118.9(8) . . ?
C1 C6 C13 120.1(7) . . ?
N1 C8 C2 125.6(8) . . ?
C10 C9 N1 105.4(10) . . ?
C9 C10 N2 115.2(12) . . ?
N3 C13 C6 126.3(7) . . ?
N3 C14 C15 110.4(8) . . ?
N4 C15 C14 110.6(7) . . ?
C8 N1 C9 116.2(8) . . ?
C8 N1 Zn1 131.1(6) . . ?
C9 N1 Zn1 112.5(6) . . ?
C11 N2 C12 109.8(11) . . ?
C11 N2 C10 118.8(11) . . ?
C12 N2 C10 98.9(10) . . ?
C11 N2 Zn1 113.9(9) . . ?
C12 N2 Zn1 113.5(6) . . ?
C10 N2 Zn1 101.0(7) . . ?
C13 N3 C14 119.2(7) . . ?
C13 N3 Zn2 127.3(6) . . ?
C14 N3 Zn2 113.0(6) . . ?
C15 N4 C17 104.7(8) . . ?
C15 N4 C16 111.8(8) . . ?
C17 N4 C16 109.0(10) . . ?
C15 N4 Zn2 103.1(5) . . ?
C17 N4 Zn2 115.8(8) . . ?
C16 N4 Zn2 112.1(6) . . ?
O6 N5 O5 134.3(18) . . ?
O6 N5 O4 111.6(16) . . ?
O5 N5 O4 114.0(16) . . ?
C1 O1 Zn2 130.3(5) . . ?
C1 O1 Zn1 130.9(5) . . ?
Zn2 O1 Zn1 98.7(2) . . ?
Zn1 O2 Zn2 103.8(3) . . ?
Zn1 O3 Zn2 140.0(4) . 6 ?

loop_
_geom_bond_atom_site_label_1
_geom_bond_atom_site_label_2
_geom_bond_distance
_geom_bond_site_symmetry_2
_geom_bond_publ_flag
Zn1 O3 1.949(6) . ?
Zn1 O2 2.003(6) . ?
Zn1 N1 2.082(8) . ?
Zn1 O1 2.102(6) . ?
Zn1 N2 2.213(7) . ?
Zn2 O3 1.960(6) 5_554 ?
Zn2 O2 2.015(5) . ?
Zn2 O1 2.066(5) . ?
Zn2 N3 2.088(7) . ?
Zn2 N4 2.171(7) . ?
C1 O1 1.281(10) . ?
C1 C6 1.412(13) . ?
C1 C2 1.436(12) . ?
C2 C3 1.398(13) . ?
C2 C8 1.423(12) . ?
C3 C4 1.375(14) . ?
C4 C5 1.409(13) . ?
C4 C7 1.499(14) . ?
C5 C6 1.379(12) . ?
C6 C13 1.487(12) . ?
C8 N1 1.262(11) . ?
C9 C10 1.44(2) . ?
C9 N1 1.531(12) . ?
C10 N2 1.49(2) . ?
C11 N2 1.33(2) . ?
C12 N2 1.444(13) . ?
C13 N3 1.289(12) . ?
C14 N3 1.454(11) . ?
C14 C15 1.482(15) . ?
C15 N4 1.466(13) . ?
C16 N4 1.496(12) . ?
C17 N4 1.468(15) . ?
N5 O6 1.22(2) . ?
N5 O5 1.26(2) . ?
N5 O4 1.26(2) . ?
O3 Zn2 1.960(6) 6 ?
